data_7036065
loop_
_publ_author_name
'Guzm\'an-Perc\'astegui, Edmundo'
'Vonlanthen, Mireille'
'Quiroz-Garc\'ia, Beatriz'
'Flores-Alamo, Marcos'
'Rivera, Ernesto'
'Castillo, Ivan'

_publ_section_title
;
 Supramolecular fluorescence enhancement via coordination-driven
 self-assembly in bis-picolylcalixarene blue-emitting M2L2Xn macrocycles.
;
_journal_issue 36
_journal_name_full 'Dalton transactions (Cambridge, England : 2003)'
_journal_page_first 15966
_journal_page_last 15975
_journal_paper_doi 10.1039/c5dt02058a
_journal_volume 44
_journal_year 2015
_chemical_formula_moiety 'C56 H66 N2 O4, 2(C2 H6 O S)'
_chemical_formula_sum 'C60 H78 N2 O6 S2'
_chemical_formula_weight 987.36
_chemical_name_systematic
;
 ?
;
_space_group_IT_number 2
_symmetry_cell_setting triclinic
_symmetry_Int_Tables_number 2
_symmetry_space_group_name_Hall '-P 1'
_symmetry_space_group_name_H-M 'P -1'
_atom_sites_solution_hydrogens mixed
_audit_conform_dict_location ftp://ftp.iucr.org/pub/cif_core.dic
_audit_conform_dict_name cif_core.dic
_audit_conform_dict_version 2.4.3
_audit_creation_date 2015-07-29T23:29:22-00:00
_audit_creation_method 'WinGX routine CIF_UPDATE'
_audit_update_record
;
2015-07-30 deposited with the CCDC.
2015-08-03 downloaded from the CCDC.
;
_cell_angle_alpha 94.145(3)
_cell_angle_beta 92.860(3)
_cell_angle_gamma 115.723(4)
_cell_formula_units_Z 2
_cell_length_a 11.5555(5)
_cell_length_b 13.2415(5)
_cell_length_c 20.8060(7)
_cell_measurement_reflns_used 8158
_cell_measurement_temperature 130(2)
_cell_measurement_theta_max 29.4562
_cell_measurement_theta_min 3.5307
_cell_volume 2848.9(2)
_computing_cell_refinement
;
        CrysAlisPro, Agilent Technologies,
        Version 1.171.36.32 (release 02-08-2013 CrysAlis171 .NET)
        (compiled Aug  2 2013,16:46:58)
;
_computing_data_collection
;
        CrysAlisPro, Agilent Technologies,
        Version 1.171.36.32 (release 02-08-2013 CrysAlis171 .NET)
        (compiled Aug  2 2013,16:46:58)
;
_computing_data_reduction
;
        CrysAlisPro, Agilent Technologies,
        Version 1.171.36.32 (release 02-08-2013 CrysAlis171 .NET)
        (compiled Aug  2 2013,16:46:58)
;
_computing_molecular_graphics
;
          'Ortep-3 for Windows (Farrugia, 1997)'
      L. J. Farrugia, J. Appl. Crystallogr., 1997, 30, 565.
;
_computing_publication_material
;    
        'WinGX publication routines (Farrugia, 1999)'                 
    L. J. Farrugia, J. Appl. Crystallogr., 1999, 32, 837-838.
;
_computing_structure_refinement 'SHELXL-2014 (Sheldrick, 2008)'
_computing_structure_solution
;
      'SHELXS-2014 (Sheldrick, 2008)'
      G. M. Sheldrick, Acta Crystallogr., Sect. A: 
      Found. Crystallogr., 2008, 64, 112-122.
;
_diffrn_ambient_temperature 130(2)
_diffrn_detector_area_resol_mean 10.4685
_diffrn_measured_fraction_theta_full 0.997
_diffrn_measured_fraction_theta_max 0.843
_diffrn_measurement_device_type 'Xcalibur, Atlas, Gemini'
_diffrn_measurement_method '\w scans'
_diffrn_orient_matrix_UB_11 0.0346121
_diffrn_orient_matrix_UB_12 -0.0299424
_diffrn_orient_matrix_UB_13 -0.0109881
_diffrn_orient_matrix_UB_21 -0.0227367
_diffrn_orient_matrix_UB_22 -0.0006838
_diffrn_orient_matrix_UB_23 -0.0324069
_diffrn_orient_matrix_UB_31 0.0544569
_diffrn_orient_matrix_UB_32 0.0517425
_diffrn_orient_matrix_UB_33 -0.0026466
_diffrn_radiation_monochromator graphite
_diffrn_radiation_type MoK\a
_diffrn_radiation_wavelength 0.71073
_diffrn_reflns_av_R_equivalents 0.0458
_diffrn_reflns_av_unetI/netI 0.0659
_diffrn_reflns_laue_measured_fraction_full 0.997
_diffrn_reflns_laue_measured_fraction_max 0.843
_diffrn_reflns_limit_h_max 15
_diffrn_reflns_limit_h_min -11
_diffrn_reflns_limit_k_max 17
_diffrn_reflns_limit_k_min -18
_diffrn_reflns_limit_l_max 28
_diffrn_reflns_limit_l_min -27
_diffrn_reflns_number 25890
_diffrn_reflns_point_group_measured_fraction_full 0.997
_diffrn_reflns_point_group_measured_fraction_max 0.843
_diffrn_reflns_theta_full 25.242
_diffrn_reflns_theta_max 29.456
_diffrn_reflns_theta_min 3.531
_exptl_absorpt_coefficient_mu 0.143
_exptl_absorpt_correction_T_max 0.948
_exptl_absorpt_correction_T_min 0.935
_exptl_absorpt_correction_type analytical
_exptl_absorpt_process_details
;
        CrysAlisPro, Agilent Technologies,
        Version 1.171.36.32 (release 02-08-2013 CrysAlis171 .NET)
        (compiled Aug  2 2013,16:46:58)
Analytical numeric absorption correction using a multifaceted crystal
                        model based on expressions derived by R.C. Clark & J.S.
        (Clark, R. C. & Reid, J. S. (1995). Acta Cryst. A51, 887-897)
;
_exptl_crystal_colour colourless
_exptl_crystal_density_diffrn 1.151
_exptl_crystal_description block
_exptl_crystal_F_000 1064
_exptl_crystal_size_max 0.59
_exptl_crystal_size_mid 0.49
_exptl_crystal_size_min 0.42
_refine_diff_density_max 1.723
_refine_diff_density_min -1.873
_refine_diff_density_rms 0.068
_refine_ls_extinction_method none
_refine_ls_goodness_of_fit_ref 1.054
_refine_ls_hydrogen_treatment mixed
_refine_ls_matrix_type full
_refine_ls_number_parameters 667
_refine_ls_number_reflns 13293
_refine_ls_number_restraints 17
_refine_ls_restrained_S_all 1.061
_refine_ls_R_factor_all 0.0906
_refine_ls_R_factor_gt 0.0665
_refine_ls_shift/su_max 0
_refine_ls_shift/su_mean 0
_refine_ls_structure_factor_coef Fsqd
_refine_ls_weighting_details 'w=1/[\s^2^(Fo^2^)+(0.0722P)^2^+2.1202P] where P=(Fo^2^+2Fc^2^)/3'
_refine_ls_weighting_scheme calc
_refine_ls_wR_factor_gt 0.1603
_refine_ls_wR_factor_ref 0.1823
_reflns_Friedel_coverage 0
_reflns_number_gt 9843
_reflns_number_total 13293
_reflns_threshold_expression 'I > 2\s(I)'
_cod_data_source_file c5dt02058a2.cif
_cod_data_source_block egp-r59
_cod_depositor_comments 'Adding full bibliography for 7036065.cif.'
_cod_database_code 7036065
_shelx_estimated_absorpt_t_min 0.92
_shelx_estimated_absorpt_t_max 0.942

loop_
_symmetry_equiv_pos_as_xyz
'x, y, z'
'-x, -y, -z'

loop_
_atom_site_label
_atom_site_type_symbol
_atom_site_fract_x
_atom_site_fract_y
_atom_site_fract_z
_atom_site_U_iso_or_equiv
_atom_site_adp_type
_atom_site_occupancy
_atom_site_site_symmetry_order
_atom_site_calc_flag
_atom_site_refinement_flags_posn
_atom_site_refinement_flags_adp
_atom_site_refinement_flags_occupancy
_atom_site_disorder_assembly
_atom_site_disorder_group
C1 C 0.42143(19) 0.50532(18) 0.16525(10) 0.0171(4) Uani 1 1 d . . . . .
C02 C 0.3666(3) 0.0452(2) -0.02651(14) 0.0378(6) Uani 1 1 d D . . . .
H02A H 0.3416 0.0777 -0.0624 0.057 Uiso 1 1 calc R U . A 1
H02B H 0.3654 -0.0267 -0.0425 0.057 Uiso 1 1 calc R U . A 1
H02C H 0.4537 0.0973 -0.0077 0.057 Uiso 1 1 calc R U . A 1
C2 C 0.4391(2) 0.43936(17) 0.21046(10) 0.0175(4) Uani 1 1 d . . . . .
C3 C 0.5361(2) 0.49251(18) 0.26093(10) 0.0193(4) Uani 1 1 d . . . . .
H3 H 0.5486 0.4485 0.2922 0.023 Uiso 1 1 calc R U . . .
C03 C 1.0005(3) 1.1269(3) 0.10998(19) 0.0578(9) Uani 1 1 d . . . . .
H03A H 0.988 1.166 0.1489 0.087 Uiso 1 1 calc R U . B 1
H03B H 0.947 1.1307 0.073 0.087 Uiso 1 1 calc R U . B 1
H03C H 1.0915 1.1631 0.1014 0.087 Uiso 1 1 calc R U . B 1
C4 C 0.6151(2) 0.60800(18) 0.26691(10) 0.0200(4) Uani 1 1 d . . . . .
C04 C 1.0669(3) 1.0091(3) 0.18991(19) 0.0591(10) Uani 1 1 d . . . . .
H04A H 1.1548 1.0557 0.1791 0.089 Uiso 1 1 calc R U . C 1
H04B H 1.0605 0.9367 0.2018 0.089 Uiso 1 1 calc R U . C 1
H04C H 1.0468 1.048 0.2264 0.089 Uiso 1 1 calc R U . C 1
C5 C 0.5948(2) 0.67024(18) 0.21977(10) 0.0203(4) Uani 1 1 d . . . . .
H5 H 0.6496 0.7488 0.2222 0.024 Uiso 1 1 calc R U . . .
C6 C 0.4971(2) 0.62131(17) 0.16939(10) 0.0175(4) Uani 1 1 d . . . . .
C7 C 0.7108(2) 0.6706(2) 0.32638(11) 0.0251(5) Uani 1 1 d . . . . .
C8 C 0.7389(3) 0.5911(2) 0.36720(13) 0.0382(6) Uani 1 1 d . . . . .
H8A H 0.6589 0.5385 0.3835 0.057 Uiso 1 1 calc R U . . .
H8B H 0.8018 0.6351 0.4038 0.057 Uiso 1 1 calc R U . . .
H8C H 0.7739 0.5488 0.3405 0.057 Uiso 1 1 calc R U . . .
C9 C 0.8390(2) 0.7574(2) 0.30636(14) 0.0364(6) Uani 1 1 d . . . . .
H9A H 0.8764 0.7192 0.2781 0.055 Uiso 1 1 calc R U . . .
H9B H 0.8986 0.7954 0.345 0.055 Uiso 1 1 calc R U . . .
H9C H 0.8241 0.8131 0.2831 0.055 Uiso 1 1 calc R U . . .
C10 C 0.6491(3) 0.7319(3) 0.36759(13) 0.0417(7) Uani 1 1 d . . . . .
H10A H 0.6309 0.7831 0.3417 0.063 Uiso 1 1 calc R U . . .
H10B H 0.7086 0.7751 0.4055 0.063 Uiso 1 1 calc R U . . .
H10C H 0.5685 0.6764 0.3819 0.063 Uiso 1 1 calc R U . . .
C11 C 0.4689(2) 0.69625(18) 0.12529(10) 0.0185(4) Uani 1 1 d . . . . .
H11A H 0.5467 0.741 0.1036 0.022 Uiso 1 1 calc R U . . .
H11B H 0.3987 0.6492 0.0916 0.022 Uiso 1 1 calc R U . . .
C12 C 0.3018(2) 0.73651(17) 0.18097(10) 0.0173(4) Uani 1 1 d . . . . .
C13 C 0.4293(2) 0.77430(17) 0.16527(10) 0.0176(4) Uani 1 1 d . . . . .
C14 C 0.5211(2) 0.87982(18) 0.19167(10) 0.0198(4) Uani 1 1 d . . . . .
H14 H 0.6069 0.9058 0.1798 0.024 Uiso 1 1 calc R U . . .
C15 C 0.4920(2) 0.94924(17) 0.23508(10) 0.0200(4) Uani 1 1 d . . . . .
C16 C 0.3648(2) 0.90802(17) 0.25058(10) 0.0191(4) Uani 1 1 d . . . . .
H16 H 0.3425 0.9531 0.2803 0.023 Uiso 1 1 calc R U . . .
C17 C 0.26891(19) 0.80351(17) 0.22438(10) 0.0161(4) Uani 1 1 d . . . . .
C18 C 0.5994(2) 1.06309(18) 0.26372(12) 0.0254(5) Uani 1 1 d . . . . .
C19 C 0.6553(3) 1.1361(2) 0.20881(15) 0.0472(8) Uani 1 1 d . . . . .
H19A H 0.691 1.0984 0.1792 0.071 Uiso 1 1 calc R U . . .
H19B H 0.7238 1.2094 0.227 0.071 Uiso 1 1 calc R U . . .
H19C H 0.587 1.1473 0.1852 0.071 Uiso 1 1 calc R U . . .
C20 C 0.7069(3) 1.0449(2) 0.29947(15) 0.0400(7) Uani 1 1 d . . . . .
H20A H 0.6715 0.9963 0.3338 0.06 Uiso 1 1 calc R U . . .
H20B H 0.7749 1.1177 0.3185 0.06 Uiso 1 1 calc R U . . .
H20C H 0.7431 1.009 0.2689 0.06 Uiso 1 1 calc R U . . .
C21 C 0.5516(3) 1.1266(2) 0.31098(17) 0.0496(8) Uani 1 1 d . . . . .
H21A H 0.4839 1.1403 0.2886 0.074 Uiso 1 1 calc R U . . .
H21B H 0.6234 1.1988 0.3279 0.074 Uiso 1 1 calc R U . . .
H21C H 0.5167 1.0816 0.3468 0.074 Uiso 1 1 calc R U . . .
C22 C 0.1334(2) 0.76071(17) 0.24596(10) 0.0169(4) Uani 1 1 d . . . . .
H22A H 0.1199 0.8251 0.265 0.02 Uiso 1 1 calc R U . . .
H22B H 0.0695 0.7237 0.208 0.02 Uiso 1 1 calc R U . . .
C23 C 0.04694(18) 0.56109(17) 0.27904(10) 0.0157(4) Uani 1 1 d . . . . .
C24 C 0.11301(19) 0.67726(17) 0.29570(10) 0.0159(4) Uani 1 1 d . . . . .
C25 C 0.1685(2) 0.71614(17) 0.35872(10) 0.0185(4) Uani 1 1 d . . . . .
H25 H 0.2118 0.7951 0.3707 0.022 Uiso 1 1 calc R U . . .
C26 C 0.1630(2) 0.64358(18) 0.40503(10) 0.0187(4) Uani 1 1 d . . . . .
C27 C 0.0996(2) 0.52825(18) 0.38572(10) 0.0191(4) Uani 1 1 d . . . . .
H27 H 0.0959 0.4772 0.4162 0.023 Uiso 1 1 calc R U . . .
C28 C 0.04151(19) 0.48524(17) 0.32327(10) 0.0170(4) Uani 1 1 d . . . . .
C29 C 0.2246(2) 0.6918(2) 0.47418(11) 0.0251(5) Uani 1 1 d . . . . .
C30 C 0.3625(3) 0.7825(3) 0.47268(13) 0.0443(7) Uani 1 1 d . . . . .
H30A H 0.4135 0.7496 0.4511 0.066 Uiso 1 1 calc R U . . .
H30B H 0.401 0.8126 0.517 0.066 Uiso 1 1 calc R U . . .
H30C H 0.3616 0.8435 0.449 0.066 Uiso 1 1 calc R U . . .
C31 C 0.2254(4) 0.6017(3) 0.51551(14) 0.0484(8) Uani 1 1 d . . . . .
H31A H 0.1364 0.5469 0.5196 0.073 Uiso 1 1 calc R U . . .
H31B H 0.2683 0.637 0.5585 0.073 Uiso 1 1 calc R U . . .
H31C H 0.2718 0.5632 0.495 0.073 Uiso 1 1 calc R U . . .
C32 C 0.1455(3) 0.7460(2) 0.50667(13) 0.0385(6) Uani 1 1 d . . . . .
H32A H 0.1426 0.8042 0.4809 0.058 Uiso 1 1 calc R U . . .
H32B H 0.1858 0.7803 0.5503 0.058 Uiso 1 1 calc R U . . .
H32C H 0.0575 0.6881 0.5095 0.058 Uiso 1 1 calc R U . . .
C33 C -0.0210(2) 0.35877(17) 0.30435(10) 0.0182(4) Uani 1 1 d . . . . .
H33A H -0.0871 0.3213 0.3343 0.022 Uiso 1 1 calc R U . . .
H33B H -0.0648 0.3423 0.2601 0.022 Uiso 1 1 calc R U . . .
C34 C 0.1584(2) 0.32800(17) 0.25701(10) 0.0174(4) Uani 1 1 d . . . . .
C35 C 0.07644(19) 0.31148(17) 0.30640(10) 0.0177(4) Uani 1 1 d . . . . .
C36 C 0.0892(2) 0.25343(17) 0.35770(10) 0.0180(4) Uani 1 1 d . . . . .
H36 H 0.032 0.2403 0.3907 0.022 Uiso 1 1 calc R U . . .
C37 C 0.1824(2) 0.21439(17) 0.36199(10) 0.0192(4) Uani 1 1 d . . . . .
C38 C 0.2653(2) 0.23603(17) 0.31277(10) 0.0196(4) Uani 1 1 d . . . . .
H38 H 0.3311 0.2113 0.3152 0.024 Uiso 1 1 calc R U . . .
C39 C 0.2555(2) 0.29229(17) 0.26022(10) 0.0177(4) Uani 1 1 d . . . . .
C40 C 0.1954(2) 0.1475(2) 0.41672(11) 0.0254(5) Uani 1 1 d . . . . .
C41 C 0.3334(3) 0.2030(3) 0.44852(14) 0.0461(8) Uani 1 1 d . . . . .
H41A H 0.3931 0.2065 0.416 0.069 Uiso 1 1 calc R U . . .
H41B H 0.3418 0.1587 0.4826 0.069 Uiso 1 1 calc R U . . .
H41C H 0.354 0.2795 0.4674 0.069 Uiso 1 1 calc R U . . .
C42 C 0.1056(2) 0.1423(2) 0.46907(12) 0.0322(6) Uani 1 1 d . . . . .
H42A H 0.1248 0.219 0.487 0.048 Uiso 1 1 calc R U . . .
H42B H 0.1184 0.1007 0.5036 0.048 Uiso 1 1 calc R U . . .
H42C H 0.0158 0.104 0.4502 0.048 Uiso 1 1 calc R U . . .
C43 C 0.1628(4) 0.0274(2) 0.38842(15) 0.0551(9) Uani 1 1 d . . . . .
H43A H 0.073 -0.0096 0.3696 0.083 Uiso 1 1 calc R U . . .
H43B H 0.1744 -0.0151 0.4228 0.083 Uiso 1 1 calc R U . . .
H43C H 0.2201 0.0299 0.3548 0.083 Uiso 1 1 calc R U . . .
C44 C 0.3497(2) 0.31458(17) 0.20872(10) 0.0191(4) Uani 1 1 d . . . . .
H44A H 0.3011 0.2867 0.1655 0.023 Uiso 1 1 calc R U . . .
H44B H 0.4016 0.2727 0.2157 0.023 Uiso 1 1 calc R U . . .
C45 C 0.3498(2) 0.41411(19) 0.05894(10) 0.0209(4) Uani 1 1 d . . . . .
H45A H 0.3633 0.3466 0.0657 0.025 Uiso 1 1 calc R U . . .
H45B H 0.4309 0.4728 0.0458 0.025 Uiso 1 1 calc R U . . .
C46 C 0.2428(2) 0.38485(18) 0.00667(10) 0.0191(4) Uani 1 1 d . . . . .
C47 C 0.1468(2) 0.4206(2) 0.01096(11) 0.0245(5) Uani 1 1 d . . . . .
H47 H 0.1455 0.4653 0.0485 0.029 Uiso 1 1 calc R U . . .
C48 C 0.0527(2) 0.3901(2) -0.04036(12) 0.0293(5) Uani 1 1 d . . . . .
H48 H -0.0136 0.4137 -0.0362 0.035 Uiso 1 1 calc R U . . .
C49 C 0.1432(3) 0.2971(2) -0.09863(12) 0.0309(6) Uani 1 1 d . . . . .
H49 H 0.1443 0.2552 -0.1374 0.037 Uiso 1 1 calc R U . . .
C50 C 0.2389(2) 0.3201(2) -0.04957(11) 0.0275(5) Uani 1 1 d . . . . .
H50 H 0.3013 0.292 -0.0543 0.033 Uiso 1 1 calc R U . . .
C51 C -0.14212(19) 0.49135(18) 0.20610(10) 0.0193(4) Uani 1 1 d . . . . .
H51A H -0.1547 0.5603 0.203 0.023 Uiso 1 1 calc R U . . .
H51B H -0.1859 0.4541 0.2434 0.023 Uiso 1 1 calc R U . . .
C52 C -0.1996(2) 0.41318(17) 0.14509(10) 0.0179(4) Uani 1 1 d . . . . .
C53 C -0.3213(2) 0.39229(19) 0.11838(11) 0.0243(5) Uani 1 1 d . . . . .
H53 H -0.3666 0.4305 0.1369 0.029 Uiso 1 1 calc R U . . .
C54 C -0.3755(2) 0.3148(2) 0.06430(12) 0.0309(5) Uani 1 1 d . . . . .
H54 H -0.4596 0.3003 0.0472 0.037 Uiso 1 1 calc R U . . .
C55 C -0.1994(2) 0.28209(19) 0.06021(11) 0.0250(5) Uani 1 1 d . . . . .
H55 H -0.155 0.2447 0.0396 0.03 Uiso 1 1 calc R U . . .
C56 C -0.1368(2) 0.35682(18) 0.11483(11) 0.0210(4) Uani 1 1 d . . . . .
H56 H -0.053 0.3691 0.1311 0.025 Uiso 1 1 calc R U . . .
O1 O 0.31775(13) 0.45449(12) 0.11779(7) 0.0172(3) Uani 1 1 d . . . . .
O01 O 0.2865(2) 0.13565(16) 0.06688(11) 0.0469(5) Uani 1 1 d D . . . .
O2 O 0.21528(14) 0.63225(12) 0.15277(7) 0.0205(3) Uani 1 1 d D . . . .
O3 O -0.00731(13) 0.52092(12) 0.21559(7) 0.0174(3) Uani 1 1 d . . . . .
O4 O 0.13658(14) 0.38034(13) 0.20662(7) 0.0214(3) Uani 1 1 d D . . . .
O02 O 0.82492(19) 0.93827(18) 0.14785(13) 0.0567(6) Uani 1 1 d . . . . .
S02 S 0.95584(7) 0.98554(6) 0.12182(4) 0.0318(3) Uani 0.825(3) 1 d . . P D 1
S02B S 0.93652(7) 1.04201(6) 0.17324(4) 0.083(3) Uani 0.175(3) 1 d R . P D 2
N1 N 0.0495(2) 0.32976(18) -0.09509(10) 0.0309(5) Uani 1 1 d . . . . .
N2 N -0.31739(19) 0.25906(17) 0.03463(10) 0.0291(5) Uani 1 1 d . . . . .
S01 S 0.25740(7) 0.02265(5) 0.03300(3) 0.03098(18) Uani 0.9493(15) 1 d . U P E 1
C01 C 0.3272(7) -0.0406(4) 0.08502(19) 0.0863(18) Uani 0.9493(15) 1 d . U P E 1
H01A H 0.4172 0.0124 0.0985 0.129 Uiso 0.9493(15) 1 calc R U P E 1
H01B H 0.3241 -0.1091 0.062 0.129 Uiso 0.9493(15) 1 calc R U P E 1
H01C H 0.2789 -0.0599 0.1233 0.129 Uiso 0.9493(15) 1 calc R U P E 1
S01A S 0.3579(11) 0.0720(9) 0.0563(3) 0.03098(18) Uani 0.0507(15) 1 d D U P E 2
C01A C 0.252(7) -0.066(3) 0.072(4) 0.0863(18) Uani 0.0507(15) 1 d D U P E 2
H01D H 0.2273 -0.0638 0.1167 0.129 Uiso 0.0507(15) 1 calc R U P E 2
H01E H 0.2948 -0.115 0.0674 0.129 Uiso 0.0507(15) 1 calc R U P E 2
H01F H 0.1743 -0.095 0.0419 0.129 Uiso 0.0507(15) 1 calc R U P E 2
H2D H 0.142(3) 0.612(4) 0.168(2) 0.129 Uiso 1 1 d D U . . .
H4D H 0.195(4) 0.396(5) 0.180(2) 0.129 Uiso 1 1 d D U . . .

loop_
_atom_site_aniso_label
_atom_site_aniso_U_11
_atom_site_aniso_U_22
_atom_site_aniso_U_33
_atom_site_aniso_U_23
_atom_site_aniso_U_13
_atom_site_aniso_U_12
C1 0.0137(9) 0.0242(10) 0.0138(10) -0.0020(8) 0.0018(7) 0.0092(8)
C02 0.0407(15) 0.0304(13) 0.0427(16) 0.0020(11) 0.0067(12) 0.0161(12)
C2 0.0196(10) 0.0222(10) 0.0157(10) 0.0010(8) 0.0054(8) 0.0136(9)
C3 0.0196(10) 0.0263(11) 0.0170(10) 0.0029(8) 0.0032(8) 0.0143(9)
C03 0.0492(19) 0.0444(18) 0.078(3) 0.0076(16) -0.0204(17) 0.0211(16)
C4 0.0189(10) 0.0278(11) 0.0169(10) 0.0000(8) 0.0032(8) 0.0138(9)
C04 0.0445(18) 0.0451(18) 0.074(2) 0.0178(16) -0.0176(16) 0.0074(15)
C5 0.0184(10) 0.0220(10) 0.0212(11) -0.0006(8) 0.0031(8) 0.0096(9)
C6 0.0177(10) 0.0215(10) 0.0164(10) 0.0030(8) 0.0063(8) 0.0108(9)
C7 0.0271(11) 0.0310(12) 0.0195(11) -0.0060(9) -0.0049(9) 0.0169(10)
C8 0.0435(15) 0.0449(15) 0.0298(14) -0.0039(11) -0.0117(11) 0.0255(13)
C9 0.0247(12) 0.0381(14) 0.0388(15) -0.0083(11) -0.0105(11) 0.0100(11)
C10 0.0488(16) 0.0610(18) 0.0248(14) -0.0151(12) -0.0044(12) 0.0365(15)
C11 0.0199(10) 0.0226(10) 0.0153(10) 0.0035(8) 0.0035(8) 0.0109(9)
C12 0.0210(10) 0.0162(9) 0.0143(10) 0.0007(7) -0.0011(8) 0.0084(8)
C13 0.0208(10) 0.0188(10) 0.0147(10) 0.0044(7) 0.0019(8) 0.0096(9)
C14 0.0185(10) 0.0207(10) 0.0204(11) 0.0053(8) 0.0034(8) 0.0082(9)
C15 0.0216(10) 0.0173(10) 0.0210(11) 0.0027(8) 0.0002(8) 0.0086(9)
C16 0.0240(11) 0.0175(10) 0.0179(10) 0.0005(8) 0.0011(8) 0.0114(9)
C17 0.0182(10) 0.0171(9) 0.0141(10) 0.0033(7) 0.0020(7) 0.0085(8)
C18 0.0234(11) 0.0189(11) 0.0296(13) -0.0004(9) -0.0003(9) 0.0060(9)
C19 0.0470(17) 0.0260(13) 0.0455(17) 0.0073(12) -0.0062(13) -0.0048(13)
C20 0.0328(14) 0.0301(13) 0.0513(18) -0.0057(12) -0.0149(12) 0.0121(12)
C21 0.0337(14) 0.0325(14) 0.072(2) -0.0270(14) 0.0004(14) 0.0106(12)
C22 0.0190(10) 0.0180(10) 0.0162(10) 0.0001(7) 0.0011(8) 0.0106(8)
C23 0.0134(9) 0.0207(10) 0.0142(10) -0.0001(7) 0.0011(7) 0.0090(8)
C24 0.0142(9) 0.0202(10) 0.0157(10) 0.0011(7) 0.0021(7) 0.0098(8)
C25 0.0172(10) 0.0181(10) 0.0206(11) -0.0017(8) 0.0017(8) 0.0086(8)
C26 0.0183(10) 0.0252(11) 0.0157(10) -0.0010(8) 0.0007(8) 0.0130(9)
C27 0.0206(10) 0.0246(11) 0.0166(10) 0.0036(8) 0.0044(8) 0.0136(9)
C28 0.0141(9) 0.0203(10) 0.0196(10) 0.0018(8) 0.0040(8) 0.0100(8)
C29 0.0311(12) 0.0300(12) 0.0158(11) -0.0023(9) -0.0016(9) 0.0160(10)
C30 0.0290(13) 0.0639(19) 0.0266(14) -0.0068(13) -0.0078(11) 0.0108(14)
C31 0.076(2) 0.0494(17) 0.0280(15) -0.0024(12) -0.0143(14) 0.0375(17)
C32 0.0454(15) 0.0485(16) 0.0258(13) -0.0058(11) 0.0053(11) 0.0257(14)
C33 0.0168(10) 0.0181(10) 0.0202(11) 0.0027(8) 0.0035(8) 0.0079(8)
C34 0.0198(10) 0.0153(9) 0.0168(10) 0.0017(7) 0.0009(8) 0.0077(8)
C35 0.0160(9) 0.0142(9) 0.0203(11) -0.0012(7) 0.0010(8) 0.0047(8)
C36 0.0192(10) 0.0174(10) 0.0162(10) 0.0012(7) 0.0041(8) 0.0069(8)
C37 0.0225(10) 0.0164(10) 0.0178(10) 0.0006(8) 0.0005(8) 0.0080(9)
C38 0.0215(10) 0.0201(10) 0.0208(11) 0.0010(8) 0.0011(8) 0.0126(9)
C39 0.0182(10) 0.0172(10) 0.0178(10) -0.0002(7) 0.0012(8) 0.0082(8)
C40 0.0331(12) 0.0291(12) 0.0205(11) 0.0043(9) 0.0044(9) 0.0191(10)
C41 0.0358(15) 0.086(2) 0.0301(15) 0.0209(15) 0.0071(12) 0.0362(16)
C42 0.0343(13) 0.0429(15) 0.0265(13) 0.0150(11) 0.0092(10) 0.0212(12)
C43 0.109(3) 0.0357(15) 0.0388(17) 0.0132(12) 0.0158(18) 0.0465(18)
C44 0.0213(10) 0.0197(10) 0.0202(11) 0.0013(8) 0.0050(8) 0.0126(9)
C45 0.0228(10) 0.0284(11) 0.0163(10) -0.0020(8) 0.0042(8) 0.0159(9)
C46 0.0209(10) 0.0207(10) 0.0165(10) 0.0018(8) 0.0036(8) 0.0099(9)
C47 0.0273(11) 0.0324(12) 0.0181(11) 0.0012(9) 0.0021(9) 0.0172(10)
C48 0.0276(12) 0.0407(14) 0.0245(12) 0.0055(10) 0.0008(9) 0.0195(11)
C49 0.0407(14) 0.0304(12) 0.0183(11) -0.0044(9) 0.0007(10) 0.0138(11)
C50 0.0338(13) 0.0301(12) 0.0229(12) -0.0038(9) 0.0031(10) 0.0190(11)
C51 0.0155(9) 0.0228(10) 0.0204(11) -0.0005(8) -0.0002(8) 0.0097(9)
C52 0.0190(10) 0.0189(10) 0.0161(10) 0.0013(8) 0.0017(8) 0.0085(8)
C53 0.0209(11) 0.0286(12) 0.0259(12) -0.0028(9) 0.0012(9) 0.0141(10)
C54 0.0224(11) 0.0390(14) 0.0329(14) -0.0100(10) -0.0075(10) 0.0180(11)
C55 0.0251(11) 0.0263(11) 0.0272(12) -0.0048(9) 0.0012(9) 0.0158(10)
C56 0.0180(10) 0.0232(11) 0.0231(11) -0.0014(8) -0.0006(8) 0.0113(9)
O1 0.0175(7) 0.0231(7) 0.0129(7) -0.0023(5) 0.0020(5) 0.0111(6)
O01 0.0601(13) 0.0340(10) 0.0556(13) -0.0060(9) 0.0044(11) 0.0307(10)
O2 0.0183(7) 0.0192(7) 0.0213(8) -0.0040(6) 0.0031(6) 0.0064(6)
O3 0.0158(7) 0.0215(7) 0.0148(7) -0.0018(5) 0.0001(5) 0.0089(6)
O4 0.0220(8) 0.0274(8) 0.0208(8) 0.0080(6) 0.0052(6) 0.0152(7)
O02 0.0268(10) 0.0472(12) 0.0962(19) -0.0022(12) 0.0108(11) 0.0174(10)
S02 0.0270(4) 0.0248(4) 0.0451(5) -0.0046(3) -0.0029(3) 0.0147(3)
S02B 0.135(6) 0.034(3) 0.077(4) -0.005(2) 0.028(4) 0.035(3)
N1 0.0312(11) 0.0359(11) 0.0223(10) 0.0015(8) -0.0011(8) 0.0122(10)
N2 0.0261(10) 0.0330(11) 0.0289(11) -0.0092(8) -0.0040(8) 0.0161(9)
S01 0.0408(4) 0.0284(3) 0.0260(3) 0.0015(2) 0.0005(3) 0.0177(3)
C01 0.192(6) 0.099(3) 0.030(2) 0.007(2) 0.002(3) 0.122(4)
S01A 0.0408(4) 0.0284(3) 0.0260(3) 0.0015(2) 0.0005(3) 0.0177(3)
C01A 0.192(6) 0.099(3) 0.030(2) 0.007(2) 0.002(3) 0.122(4)

loop_
_atom_type_symbol
_atom_type_description
_atom_type_scat_dispersion_real
_atom_type_scat_dispersion_imag
_atom_type_scat_source
C C 0.0033 0.0016 'International Tables Vol C Tables 4.2.6.8 and 6.1.1.4'
H H 0 0 'International Tables Vol C Tables 4.2.6.8 and 6.1.1.4'
O O 0.0106 0.006 'International Tables Vol C Tables 4.2.6.8 and 6.1.1.4'
S S 0.1246 0.1234 'International Tables Vol C Tables 4.2.6.8 and 6.1.1.4'
N N 0.0061 0.0033 'International Tables Vol C Tables 4.2.6.8 and 6.1.1.4'

loop_
_exptl_crystal_face_index_h
_exptl_crystal_face_index_k
_exptl_crystal_face_index_l
_exptl_crystal_face_perp_dist
1 -2 29 0.2448
-1 2 -29 0.2448
8 11 -1 0.2592
-8 -11 1 0.2592
-4 18 -2 0.2122
4 -18 2 0.2122
16 -8 -5 0.254
-16 8 5 0.254
-11 11 19 0.2715

loop_
_geom_angle_atom_site_label_1
_geom_angle_atom_site_label_2
_geom_angle_atom_site_label_3
_geom_angle
C6 C1 C2 121.97(19)
C6 C1 O1 119.26(19)
C2 C1 O1 118.55(18)
S01 C02 H02A 109.5
S01 C02 H02B 109.5
H02A C02 H02B 109.5
S01 C02 H02C 109.5
H02A C02 H02C 109.5
H02B C02 H02C 109.5
C1 C2 C3 118.22(19)
C1 C2 C44 121.70(19)
C3 C2 C44 119.91(19)
C4 C3 C2 122.1(2)
C4 C3 H3 119
C2 C3 H3 119
S02 C03 H03A 109.5
S02 C03 H03B 109.5
H03A C03 H03B 109.5
S02 C03 H03C 109.5
H03A C03 H03C 109.5
H03B C03 H03C 109.5
C3 C4 C5 117.5(2)
C3 C4 C7 122.9(2)
C5 C4 C7 119.16(19)
S02 C04 H04A 109.5
S02 C04 H04B 109.5
H04A C04 H04B 109.5
S02 C04 H04C 109.5
H04A C04 H04C 109.5
H04B C04 H04C 109.5
C6 C5 C4 122.4(2)
C6 C5 H5 118.8
C4 C5 H5 118.8
C1 C6 C5 117.74(19)
C1 C6 C11 122.50(19)
C5 C6 C11 119.52(19)
C8 C7 C9 108.1(2)
C8 C7 C4 112.6(2)
C9 C7 C4 111.03(19)
C8 C7 C10 109.0(2)
C9 C7 C10 109.1(2)
C4 C7 C10 106.90(19)
C7 C8 H8A 109.5
C7 C8 H8B 109.5
H8A C8 H8B 109.5
C7 C8 H8C 109.5
H8A C8 H8C 109.5
H8B C8 H8C 109.5
C7 C9 H9A 109.5
C7 C9 H9B 109.5
H9A C9 H9B 109.5
C7 C9 H9C 109.5
H9A C9 H9C 109.5
H9B C9 H9C 109.5
C7 C10 H10A 109.5
C7 C10 H10B 109.5
H10A C10 H10B 109.5
C7 C10 H10C 109.5
H10A C10 H10C 109.5
H10B C10 H10C 109.5
C13 C11 C6 109.15(16)
C13 C11 H11A 109.8
C6 C11 H11A 109.8
C13 C11 H11B 109.8
C6 C11 H11B 109.8
H11A C11 H11B 108.3
O2 C12 C13 116.55(18)
O2 C12 C17 123.41(18)
C13 C12 C17 120.03(18)
C14 C13 C12 119.3(2)
C14 C13 C11 120.30(19)
C12 C13 C11 120.15(18)
C13 C14 C15 122.36(19)
C13 C14 H14 118.8
C15 C14 H14 118.8
C16 C15 C14 116.78(19)
C16 C15 C18 123.9(2)
C14 C15 C18 119.35(19)
C15 C16 C17 122.8(2)
C15 C16 H16 118.6
C17 C16 H16 118.6
C16 C17 C12 118.68(19)
C16 C17 C22 120.25(18)
C12 C17 C22 120.97(17)
C21 C18 C15 112.4(2)
C21 C18 C19 108.3(2)
C15 C18 C19 109.2(2)
C21 C18 C20 108.4(2)
C15 C18 C20 109.55(19)
C19 C18 C20 108.8(2)
C18 C19 H19A 109.5
C18 C19 H19B 109.5
H19A C19 H19B 109.5
C18 C19 H19C 109.5
H19A C19 H19C 109.5
H19B C19 H19C 109.5
C18 C20 H20A 109.5
C18 C20 H20B 109.5
H20A C20 H20B 109.5
C18 C20 H20C 109.5
H20A C20 H20C 109.5
H20B C20 H20C 109.5
C18 C21 H21A 109.5
C18 C21 H21B 109.5
H21A C21 H21B 109.5
C18 C21 H21C 109.5
H21A C21 H21C 109.5
H21B C21 H21C 109.5
C24 C22 C17 110.66(17)
C24 C22 H22A 109.5
C17 C22 H22A 109.5
C24 C22 H22B 109.5
C17 C22 H22B 109.5
H22A C22 H22B 108.1
C28 C23 O3 119.74(18)
C28 C23 C24 121.29(19)
O3 C23 C24 118.84(18)
C25 C24 C23 118.28(19)
C25 C24 C22 119.70(18)
C23 C24 C22 121.88(18)
C24 C25 C26 122.44(19)
C24 C25 H25 118.8
C26 C25 H25 118.8
C27 C26 C25 117.33(19)
C27 C26 C29 122.74(19)
C25 C26 C29 119.93(19)
C28 C27 C26 122.3(2)
C28 C27 H27 118.8
C26 C27 H27 118.8
C27 C28 C23 118.28(19)
C27 C28 C33 119.77(19)
C23 C28 C33 121.91(19)
C31 C29 C30 109.3(2)
C31 C29 C26 112.6(2)
C30 C29 C26 110.16(19)
C31 C29 C32 107.5(2)
C30 C29 C32 108.6(2)
C26 C29 C32 108.5(2)
C29 C30 H30A 109.5
C29 C30 H30B 109.5
H30A C30 H30B 109.5
C29 C30 H30C 109.5
H30A C30 H30C 109.5
H30B C30 H30C 109.5
C29 C31 H31A 109.5
C29 C31 H31B 109.5
H31A C31 H31B 109.5
C29 C31 H31C 109.5
H31A C31 H31C 109.5
H31B C31 H31C 109.5
C29 C32 H32A 109.5
C29 C32 H32B 109.5
H32A C32 H32B 109.5
C29 C32 H32C 109.5
H32A C32 H32C 109.5
H32B C32 H32C 109.5
C35 C33 C28 111.85(16)
C35 C33 H33A 109.2
C28 C33 H33A 109.2
C35 C33 H33B 109.2
C28 C33 H33B 109.2
H33A C33 H33B 107.9
O4 C34 C39 123.36(18)
O4 C34 C35 115.87(19)
C39 C34 C35 120.77(19)
C34 C35 C36 118.8(2)
C34 C35 C33 119.74(19)
C36 C35 C33 121.43(18)
C37 C36 C35 122.18(19)
C37 C36 H36 118.9
C35 C36 H36 118.9
C36 C37 C38 117.21(19)
C36 C37 C40 122.98(19)
C38 C37 C40 119.8(2)
C39 C38 C37 122.8(2)
C39 C38 H38 118.6
C37 C38 H38 118.6
C38 C39 C34 118.18(19)
C38 C39 C44 120.23(19)
C34 C39 C44 121.59(19)
C41 C40 C42 107.8(2)
C41 C40 C43 109.3(3)
C42 C40 C43 108.9(2)
C41 C40 C37 109.8(2)
C42 C40 C37 112.0(2)
C43 C40 C37 108.9(2)
C40 C41 H41A 109.5
C40 C41 H41B 109.5
H41A C41 H41B 109.5
C40 C41 H41C 109.5
H41A C41 H41C 109.5
H41B C41 H41C 109.5
C40 C42 H42A 109.5
C40 C42 H42B 109.5
H42A C42 H42B 109.5
C40 C42 H42C 109.5
H42A C42 H42C 109.5
H42B C42 H42C 109.5
C40 C43 H43A 109.5
C40 C43 H43B 109.5
H43A C43 H43B 109.5
C40 C43 H43C 109.5
H43A C43 H43C 109.5
H43B C43 H43C 109.5
C39 C44 C2 111.40(17)
C39 C44 H44A 109.3
C2 C44 H44A 109.3
C39 C44 H44B 109.3
C2 C44 H44B 109.3
H44A C44 H44B 108
O1 C45 C46 109.72(17)
O1 C45 H45A 109.7
C46 C45 H45A 109.7
O1 C45 H45B 109.7
C46 C45 H45B 109.7
H45A C45 H45B 108.2
C47 C46 C50 117.4(2)
C47 C46 C45 123.37(19)
C50 C46 C45 119.3(2)
C46 C47 C48 119.1(2)
C46 C47 H47 120.5
C48 C47 H47 120.5
N1 C48 C47 124.1(2)
N1 C48 H48 118
C47 C48 H48 118
N1 C49 C50 124.3(2)
N1 C49 H49 117.8
C50 C49 H49 117.8
C49 C50 C46 119.1(2)
C49 C50 H50 120.4
C46 C50 H50 120.4
O3 C51 C52 109.63(17)
O3 C51 H51A 109.7
C52 C51 H51A 109.7
O3 C51 H51B 109.7
C52 C51 H51B 109.7
H51A C51 H51B 108.2
C53 C52 C56 117.8(2)
C53 C52 C51 119.9(2)
C56 C52 C51 122.21(19)
C54 C53 C52 118.9(2)
C54 C53 H53 120.5
C52 C53 H53 120.5
N2 C54 C53 124.3(2)
N2 C54 H54 117.8
C53 C54 H54 117.8
N2 C55 C56 124.6(2)
N2 C55 H55 117.7
C56 C55 H55 117.7
C52 C56 C55 118.5(2)
C52 C56 H56 120.8
C55 C56 H56 120.8
C1 O1 C45 113.71(15)
C12 O2 H2D 111(4)
C23 O3 C51 114.44(15)
C34 O4 H4D 112(4)
O02 S02 C03 108.35(16)
O02 S02 C04 104.95(17)
C03 S02 C04 97.78(16)
O02 S02B C04 107.98(15)
O02 S02B C03 110.10(16)
C04 S02B C03 97.55(17)
C49 N1 C48 116.1(2)
C55 N2 C54 115.8(2)
O01 S01 C02 106.99(13)
O01 S01 C01 106.21(18)
C02 S01 C01 96.2(2)
S01 C01 H01A 109.5
S01 C01 H01B 109.5
H01A C01 H01B 109.5
S01 C01 H01C 109.5
H01A C01 H01C 109.5
H01B C01 H01C 109.5
O01 S01A C02 110.8(4)
O01 S01A C01A 104(3)
C02 S01A C01A 99(3)
S01A C01A H01D 109.5
S01A C01A H01E 109.5
H01D C01A H01E 109.5
S01A C01A H01F 109.5
H01D C01A H01F 109.5
H01E C01A H01F 109.5

loop_
_geom_bond_atom_site_label_1
_geom_bond_atom_site_label_2
_geom_bond_distance
C1 C6 1.392(3)
C1 C2 1.394(3)
C1 O1 1.396(2)
C02 S01A 1.751(5)
C02 S01 1.760(3)
C02 H02A 0.98
C02 H02B 0.98
C02 H02C 0.98
C2 C3 1.395(3)
C2 C44 1.518(3)
C3 C4 1.392(3)
C3 H3 0.95
C03 S02 1.753(3)
C03 S02B 1.770(4)
C03 H03A 0.98
C03 H03B 0.98
C03 H03C 0.98
C4 C5 1.400(3)
C4 C7 1.536(3)
C04 S02B 1.767(4)
C04 S02 1.777(3)
C04 H04A 0.98
C04 H04B 0.98
C04 H04C 0.98
C5 C6 1.394(3)
C5 H5 0.95
C6 C11 1.522(3)
C7 C8 1.527(4)
C7 C9 1.531(4)
C7 C10 1.537(3)
C8 H8A 0.98
C8 H8B 0.98
C8 H8C 0.98
C9 H9A 0.98
C9 H9B 0.98
C9 H9C 0.98
C10 H10A 0.98
C10 H10B 0.98
C10 H10C 0.98
C11 C13 1.515(3)
C11 H11A 0.99
C11 H11B 0.99
C12 O2 1.370(2)
C12 C13 1.399(3)
C12 C17 1.399(3)
C13 C14 1.387(3)
C14 C15 1.397(3)
C14 H14 0.95
C15 C16 1.392(3)
C15 C18 1.530(3)
C16 C17 1.393(3)
C16 H16 0.95
C17 C22 1.520(3)
C18 C21 1.522(4)
C18 C19 1.533(4)
C18 C20 1.533(4)
C19 H19A 0.98
C19 H19B 0.98
C19 H19C 0.98
C20 H20A 0.98
C20 H20B 0.98
C20 H20C 0.98
C21 H21A 0.98
C21 H21B 0.98
C21 H21C 0.98
C22 C24 1.520(3)
C22 H22A 0.99
C22 H22B 0.99
C23 C28 1.394(3)
C23 O3 1.395(2)
C23 C24 1.395(3)
C24 C25 1.388(3)
C25 C26 1.394(3)
C25 H25 0.95
C26 C27 1.393(3)
C26 C29 1.535(3)
C27 C28 1.392(3)
C27 H27 0.95
C28 C33 1.519(3)
C29 C31 1.523(4)
C29 C30 1.527(4)
C29 C32 1.540(4)
C30 H30A 0.98
C30 H30B 0.98
C30 H30C 0.98
C31 H31A 0.98
C31 H31B 0.98
C31 H31C 0.98
C32 H32A 0.98
C32 H32B 0.98
C32 H32C 0.98
C33 C35 1.507(3)
C33 H33A 0.99
C33 H33B 0.99
C34 O4 1.369(3)
C34 C39 1.395(3)
C34 C35 1.397(3)
C35 C36 1.398(3)
C36 C37 1.385(3)
C36 H36 0.95
C37 C38 1.396(3)
C37 C40 1.532(3)
C38 C39 1.394(3)
C38 H38 0.95
C39 C44 1.518(3)
C40 C41 1.526(4)
C40 C42 1.527(3)
C40 C43 1.531(4)
C41 H41A 0.98
C41 H41B 0.98
C41 H41C 0.98
C42 H42A 0.98
C42 H42B 0.98
C42 H42C 0.98
C43 H43A 0.98
C43 H43B 0.98
C43 H43C 0.98
C44 H44A 0.99
C44 H44B 0.99
C45 O1 1.430(2)
C45 C46 1.501(3)
C45 H45A 0.99
C45 H45B 0.99
C46 C47 1.386(3)
C46 C50 1.387(3)
C47 C48 1.388(3)
C47 H47 0.95
C48 N1 1.333(3)
C48 H48 0.95
C49 N1 1.332(3)
C49 C50 1.381(4)
C49 H49 0.95
C50 H50 0.95
C51 O3 1.431(2)
C51 C52 1.501(3)
C51 H51A 0.99
C51 H51B 0.99
C52 C53 1.387(3)
C52 C56 1.388(3)
C53 C54 1.384(3)
C53 H53 0.95
C54 N2 1.335(3)
C54 H54 0.95
C55 N2 1.334(3)
C55 C56 1.388(3)
C55 H55 0.95
C56 H56 0.95
O01 S01A 1.426(5)
O01 S01 1.4953(19)
O2 H2D 0.856(19)
O4 H4D 0.864(19)
O02 S02B 1.456(2)
O02 S02 1.511(2)
S01 C01 1.776(4)
C01 H01A 0.98
C01 H01B 0.98
C01 H01C 0.98
S01A C01A 1.770(5)
C01A H01D 0.98
C01A H01E 0.98
C01A H01F 0.98

loop_
_geom_hbond_atom_site_label_D
_geom_hbond_atom_site_label_H
_geom_hbond_atom_site_label_A
_geom_hbond_distance_DH
_geom_hbond_distance_HA
_geom_hbond_distance_DA
_geom_hbond_angle_DHA
_geom_hbond_site_symmetry_A
C02 H02A O02 0.98 2.48 3.356(4) 148.5 2_665
C02 H02C N2 0.98 2.63 3.607(3) 171.9 1_655
C03 H03C O01 0.98 2.56 3.423(4) 146.7 1_665
C45 H45A O01 0.99 2.54 3.452(3) 153.1 .
C49 H49 S02 0.95 2.93 3.393(3) 111.3 2_665
C54 H54 S01A 0.95 2.87 3.336(13) 111.7 1_455
C56 H56 O4 0.95 2.57 3.490(3) 162 .
C01 H01B N2 0.98 2.7 3.637(5) 161.1 2
O2 H2D O3 0.856(19) 1.99(3) 2.796(2) 157(5) .
O4 H4D O1 0.864(19) 1.91(2) 2.762(2) 169(5) .

loop_
_geom_torsion_atom_site_label_1
_geom_torsion_atom_site_label_2
_geom_torsion_atom_site_label_3
_geom_torsion_atom_site_label_4
_geom_torsion
C6 C1 C2 C3 -0.1(3)
O1 C1 C2 C3 -174.67(18)
C6 C1 C2 C44 175.15(18)
O1 C1 C2 C44 0.6(3)
C1 C2 C3 C4 -0.5(3)
C44 C2 C3 C4 -175.87(19)
C2 C3 C4 C5 -0.4(3)
C2 C3 C4 C7 172.1(2)
C3 C4 C5 C6 2.1(3)
C7 C4 C5 C6 -170.7(2)
C2 C1 C6 C5 1.6(3)
O1 C1 C6 C5 176.14(18)
C2 C1 C6 C11 -172.57(19)
O1 C1 C6 C11 1.9(3)
C4 C5 C6 C1 -2.6(3)
C4 C5 C6 C11 171.76(19)
C3 C4 C7 C8 17.2(3)
C5 C4 C7 C8 -170.5(2)
C3 C4 C7 C9 138.5(2)
C5 C4 C7 C9 -49.1(3)
C3 C4 C7 C10 -102.5(3)
C5 C4 C7 C10 69.9(3)
C1 C6 C11 C13 113.4(2)
C5 C6 C11 C13 -60.7(2)
O2 C12 C13 C14 179.22(18)
C17 C12 C13 C14 -1.9(3)
O2 C12 C13 C11 -6.8(3)
C17 C12 C13 C11 172.12(18)
C6 C11 C13 C14 91.3(2)
C6 C11 C13 C12 -82.7(2)
C12 C13 C14 C15 1.8(3)
C11 C13 C14 C15 -172.18(19)
C13 C14 C15 C16 -0.6(3)
C13 C14 C15 C18 178.2(2)
C14 C15 C16 C17 -0.6(3)
C18 C15 C16 C17 -179.3(2)
C15 C16 C17 C12 0.5(3)
C15 C16 C17 C22 176.80(19)
O2 C12 C17 C16 179.57(19)
C13 C12 C17 C16 0.8(3)
O2 C12 C17 C22 3.3(3)
C13 C12 C17 C22 -175.49(19)
C16 C15 C18 C21 -0.2(3)
C14 C15 C18 C21 -178.8(2)
C16 C15 C18 C19 -120.4(3)
C14 C15 C18 C19 60.9(3)
C16 C15 C18 C20 120.5(3)
C14 C15 C18 C20 -58.2(3)
C16 C17 C22 C24 -99.7(2)
C12 C17 C22 C24 76.5(2)
C28 C23 C24 C25 -3.0(3)
O3 C23 C24 C25 -178.89(18)
C28 C23 C24 C22 172.61(18)
O3 C23 C24 C22 -3.2(3)
C17 C22 C24 C25 75.0(2)
C17 C22 C24 C23 -100.6(2)
C23 C24 C25 C26 1.5(3)
C22 C24 C25 C26 -174.23(19)
C24 C25 C26 C27 0.5(3)
C24 C25 C26 C29 -179.1(2)
C25 C26 C27 C28 -1.1(3)
C29 C26 C27 C28 178.5(2)
C26 C27 C28 C23 -0.4(3)
C26 C27 C28 C33 177.30(19)
O3 C23 C28 C27 178.30(18)
C24 C23 C28 C27 2.5(3)
O3 C23 C28 C33 0.7(3)
C24 C23 C28 C33 -175.13(18)
C27 C26 C29 C31 8.1(3)
C25 C26 C29 C31 -172.3(2)
C27 C26 C29 C30 130.5(2)
C25 C26 C29 C30 -49.9(3)
C27 C26 C29 C32 -110.8(2)
C25 C26 C29 C32 68.8(3)
C27 C28 C33 C35 -64.4(2)
C23 C28 C33 C35 113.1(2)
O4 C34 C35 C36 176.79(17)
C39 C34 C35 C36 -3.1(3)
O4 C34 C35 C33 -4.8(3)
C39 C34 C35 C33 175.28(18)
C28 C33 C35 C34 -75.9(2)
C28 C33 C35 C36 102.5(2)
C34 C35 C36 C37 1.7(3)
C33 C35 C36 C37 -176.69(19)
C35 C36 C37 C38 0.5(3)
C35 C36 C37 C40 -178.1(2)
C36 C37 C38 C39 -1.3(3)
C40 C37 C38 C39 177.35(19)
C37 C38 C39 C34 -0.1(3)
C37 C38 C39 C44 179.20(19)
O4 C34 C39 C38 -177.56(19)
C35 C34 C39 C38 2.4(3)
O4 C34 C39 C44 3.1(3)
C35 C34 C39 C44 -176.94(19)
C36 C37 C40 C41 -126.8(2)
C38 C37 C40 C41 54.7(3)
C36 C37 C40 C42 -7.0(3)
C38 C37 C40 C42 174.5(2)
C36 C37 C40 C43 113.5(3)
C38 C37 C40 C43 -65.0(3)
C38 C39 C44 C2 -111.3(2)
C34 C39 C44 C2 68.0(3)
C1 C2 C44 C39 -103.1(2)
C3 C2 C44 C39 72.2(2)
O1 C45 C46 C47 15.9(3)
O1 C45 C46 C50 -165.01(19)
C50 C46 C47 C48 0.2(3)
C45 C46 C47 C48 179.3(2)
C46 C47 C48 N1 -1.5(4)
N1 C49 C50 C46 -2.5(4)
C47 C46 C50 C49 1.7(3)
C45 C46 C50 C49 -177.5(2)
O3 C51 C52 C53 -166.11(19)
O3 C51 C52 C56 16.1(3)
C56 C52 C53 C54 1.6(3)
C51 C52 C53 C54 -176.2(2)
C52 C53 C54 N2 -1.3(4)
C53 C52 C56 C55 -0.7(3)
C51 C52 C56 C55 177.1(2)
N2 C55 C56 C52 -0.8(4)
C6 C1 O1 C45 92.3(2)
C2 C1 O1 C45 -93.0(2)
C46 C45 O1 C1 -167.51(17)
C28 C23 O3 C51 85.9(2)
C24 C23 O3 C51 -98.2(2)
C52 C51 O3 C23 -159.89(17)
S02B O02 S02 C03 -50.90(16)
S02B O02 S02 C04 52.75(15)
S02B C03 S02 O02 46.94(14)
S02B C03 S02 C04 -61.69(15)
S02B C04 S02 O02 -48.99(12)
S02B C04 S02 C03 62.44(15)
S02 O02 S02B C04 -54.45(16)
S02 O02 S02B C03 50.97(15)
S02 C04 S02B O02 52.71(14)
S02 C04 S02B C03 -61.34(13)
S02 C03 S02B O02 -50.04(13)
S02 C03 S02B C04 62.30(13)
C50 C49 N1 C48 1.2(4)
C47 C48 N1 C49 0.8(4)
C56 C55 N2 C54 1.2(4)
C53 C54 N2 C55 -0.1(4)
S01A O01 S01 C02 -58.3(4)
S01A O01 S01 C01 43.6(5)
S01A C02 S01 O01 54.2(4)
S01A C02 S01 C01 -54.9(5)
S01 O01 S01A C02 61.0(5)
S01 O01 S01A C01A -45(3)
S01 C02 S01A O01 -60.4(5)
S01 C02 S01A C01A 49(3)
